data_4114205
loop_
_publ_author_name
'Sankar Prasad Rath'
'Richard Koerner'
'Marilyn M. Olmstead'
'Alan L. Balch'

_publ_section_title
;
 Reversible Binding of Nitric Oxide and Carbon-Carbon Bond Formation in a
 Meso-hydroxylated Heme
;
_journal_name_full 'Journal of the American Chemical Society'
_journal_page_first 11798
_journal_page_last 11799
_journal_paper_doi 10.1021/ja035032b
_journal_volume 125
_journal_year 2003
_chemical_formula_sum 'C87 H101 Fe2 N13 O4'
_chemical_formula_weight 1504.51
_chemical_name_common '[Fe(OEPO)(NO)(pyridine)]~2~^.^pyridine'
_chemical_name_systematic
; 
 ? 
;
_space_group_IT_number 2
_symmetry_cell_setting triclinic
_symmetry_space_group_name_Hall '-P 1'
_symmetry_space_group_name_H-M 'P -1'
_atom_sites_solution_hydrogens geom
_atom_sites_solution_primary direct
_atom_sites_solution_secondary difmap
_audit_creation_method SHELXL-97
_cell_angle_alpha 102.930(4)
_cell_angle_beta 96.721(7)
_cell_angle_gamma 102.373(11)
_cell_formula_units_Z 1
_cell_length_a 10.582(2)
_cell_length_b 13.246(3)
_cell_length_c 14.854(3)
_cell_measurement_reflns_used 854
_cell_measurement_temperature 90(2)
_cell_measurement_theta_max 29.7
_cell_measurement_theta_min 2.6
_cell_volume 1952.2(7)
_computing_cell_refinement 'SAINT 6.22 (Bruker, 2002)'
_computing_data_collection 'SMART 5.054 (Bruker, 2002)'
_computing_data_reduction 'SAINT 6.22 (Bruker, 2002)'
_computing_molecular_graphics 'SHELXL 5.1, XP (Sheldrick, 1994)'
_computing_structure_refinement 'SHELXL-97 (Sheldrick, 1997)'
_computing_structure_solution 'SHELXS-97 (Sheldrick, 1990)'
_diffrn_ambient_temperature 90(2)
_diffrn_detector_area_resol_mean 8.3
_diffrn_measured_fraction_theta_full 0.984
_diffrn_measured_fraction_theta_max 0.984
_diffrn_measurement_device_type 'Bruker SMART 1000'
_diffrn_measurement_method \w
_diffrn_radiation_monochromator graphite
_diffrn_radiation_source 'normal-focus sealed tube'
_diffrn_radiation_type MoK\a
_diffrn_radiation_wavelength 0.71073
_diffrn_reflns_av_R_equivalents 0.061
_diffrn_reflns_av_sigmaI/netI 0.108
_diffrn_reflns_limit_h_max 13
_diffrn_reflns_limit_h_min -14
_diffrn_reflns_limit_k_max 17
_diffrn_reflns_limit_k_min -17
_diffrn_reflns_limit_l_max 19
_diffrn_reflns_limit_l_min -19
_diffrn_reflns_number 18285
_diffrn_reflns_theta_full 28.28
_diffrn_reflns_theta_max 28.28
_diffrn_reflns_theta_min 2.00
_diffrn_standards_number 0
_exptl_absorpt_coefficient_mu 0.432
_exptl_absorpt_correction_T_max 0.987
_exptl_absorpt_correction_T_min 0.946
_exptl_absorpt_correction_type multi-scan
_exptl_absorpt_process_details 'SADABS 2.05 (Sheldrick, 2002)'
_exptl_crystal_colour black
_exptl_crystal_density_diffrn 1.280
_exptl_crystal_description plate
_exptl_crystal_F_000 798
_exptl_crystal_size_max 0.13
_exptl_crystal_size_mid 0.12
_exptl_crystal_size_min 0.03
_refine_diff_density_max 0.764
_refine_diff_density_min -0.599
_refine_diff_density_rms 0.082
_refine_ls_extinction_method none
_refine_ls_goodness_of_fit_ref 1.025
_refine_ls_hydrogen_treatment constr
_refine_ls_matrix_type full
_refine_ls_number_parameters 471
_refine_ls_number_reflns 9536
_refine_ls_number_restraints 0
_refine_ls_restrained_S_all 1.025
_refine_ls_R_factor_all 0.1157
_refine_ls_R_factor_gt 0.0554
_refine_ls_shift/su_max 0.001
_refine_ls_shift/su_mean 0.000
_refine_ls_structure_factor_coef Fsqd
_refine_ls_weighting_details 'calc w=1/[\s^2^(Fo^2^)+(0.0498P)^2^+0.3971P] where P=(Fo^2^+2Fc^2^)/3'
_refine_ls_weighting_scheme calc
_refine_ls_wR_factor_gt 0.1148
_refine_ls_wR_factor_ref 0.1350
_reflns_number_gt 5682
_reflns_number_total 9536
_reflns_threshold_expression I>2\s(I)
_cod_data_source_file ja035032bsi20030306_065457.cif
_cod_data_source_block sr18y
_cod_database_code 4114205

loop_
_symmetry_equiv_pos_as_xyz
'x, y, z'
'-x, -y, -z'

loop_
_atom_site_label
_atom_site_type_symbol
_atom_site_fract_x
_atom_site_fract_y
_atom_site_fract_z
_atom_site_U_iso_or_equiv
_atom_site_adp_type
_atom_site_occupancy
_atom_site_symmetry_multiplicity
_atom_site_calc_flag
_atom_site_refinement_flags
_atom_site_disorder_assembly
_atom_site_disorder_group
Fe Fe 1.00513(4) 1.16550(3) 0.33467(3) 0.01579(11) Uani 1 1 d . . .
O1 O 1.2451(2) 1.30986(18) 0.13615(15) 0.0321(5) Uani 1 1 d . . .
O2 O 1.2492(2) 1.14010(17) 0.30468(15) 0.0269(5) Uani 1 1 d . . .
N1 N 0.9836(2) 1.13550(18) 0.19642(16) 0.0166(5) Uani 1 1 d . . .
N2 N 1.0991(2) 1.31464(18) 0.34258(15) 0.0166(5) Uani 1 1 d . . .
N3 N 0.9972(2) 1.20300(17) 0.47254(16) 0.0162(5) Uani 1 1 d . . .
N4 N 0.8893(2) 1.02094(18) 0.32624(15) 0.0155(5) Uani 1 1 d . . .
N5 N 1.1543(2) 1.12931(18) 0.34084(16) 0.0176(5) Uani 1 1 d . . .
N6 N 0.8082(2) 1.21162(18) 0.30783(16) 0.0201(5) Uani 1 1 d . . .
C1 C 0.8878(3) 1.0556(2) 0.1325(2) 0.0192(6) Uani 1 1 d . . .
C2 C 0.8896(3) 1.0694(2) 0.0401(2) 0.0211(6) Uani 1 1 d . . .
C3 C 0.9913(3) 1.1570(2) 0.0473(2) 0.0223(6) Uani 1 1 d . . .
C4 C 1.0474(3) 1.1940(2) 0.14415(19) 0.0190(6) Uani 1 1 d . . .
C5 C 1.1623(3) 1.2852(2) 0.1849(2) 0.0208(6) Uani 1 1 d . . .
C6 C 1.1686(3) 1.3501(2) 0.27887(19) 0.0186(6) Uani 1 1 d . . .
C7 C 1.2395(3) 1.4590(2) 0.3139(2) 0.0186(6) Uani 1 1 d . . .
C8 C 1.2117(3) 1.4921(2) 0.4030(2) 0.0196(6) Uani 1 1 d . . .
C9 C 1.1273(3) 1.4012(2) 0.4203(2) 0.0183(6) Uani 1 1 d . . .
C10 C 1.0844(3) 1.3959(2) 0.5053(2) 0.0199(6) Uani 1 1 d . . .
H10 H 1.0984 1.4621 0.5507 0.024 Uiso 1 1 calc R . .
C11 C 1.0248(3) 1.3066(2) 0.5308(2) 0.0185(6) Uani 1 1 d . . .
C12 C 0.9962(3) 1.3025(2) 0.6220(2) 0.0192(6) Uani 1 1 d . . .
C13 C 0.9561(3) 1.1965(2) 0.62019(19) 0.0175(6) Uani 1 1 d . . .
C14 C 0.9587(3) 1.1381(2) 0.52694(19) 0.0169(6) Uani 1 1 d . . .
C15 C 0.9321(3) 1.0180(2) 0.49404(19) 0.0175(6) Uani 1 1 d . . .
H15 H 0.8758 0.9866 0.5354 0.021 Uiso 1 1 calc R . .
C16 C 0.8603(3) 0.9745(2) 0.39534(19) 0.0163(6) Uani 1 1 d . . .
C17 C 0.7592(3) 0.8771(2) 0.3615(2) 0.0186(6) Uani 1 1 d . . .
C18 C 0.7275(3) 0.8633(2) 0.2668(2) 0.0187(6) Uani 1 1 d . . .
C19 C 0.8078(3) 0.9526(2) 0.24486(19) 0.0171(6) Uani 1 1 d . . .
C20 C 0.8079(3) 0.9719(2) 0.1568(2) 0.0191(6) Uani 1 1 d . . .
H20 H 0.7455 0.9215 0.1071 0.023 Uiso 1 1 calc R . .
C21 C 0.7934(3) 1.0025(2) -0.0454(2) 0.0249(7) Uani 1 1 d . . .
H21A H 0.7693 0.9276 -0.0407 0.030 Uiso 1 1 calc R . .
H21B H 0.8353 1.0033 -0.1015 0.030 Uiso 1 1 calc R . .
C22 C 0.6692(3) 1.0429(3) -0.0570(3) 0.0400(9) Uani 1 1 d . . .
H22A H 0.6093 0.9977 -0.1139 0.060 Uiso 1 1 calc R . .
H22B H 0.6927 1.1168 -0.0621 0.060 Uiso 1 1 calc R . .
H22C H 0.6260 1.0400 -0.0025 0.060 Uiso 1 1 calc R . .
C23 C 1.0280(3) 1.2087(2) -0.0299(2) 0.0269(7) Uani 1 1 d . . .
H23A H 0.9877 1.1578 -0.0914 0.032 Uiso 1 1 calc R . .
H23B H 1.1245 1.2248 -0.0261 0.032 Uiso 1 1 calc R . .
C24 C 0.9831(4) 1.3115(3) -0.0239(2) 0.0356(8) Uani 1 1 d . . .
H24A H 1.0106 1.3431 -0.0744 0.053 Uiso 1 1 calc R . .
H24B H 1.0226 1.3621 0.0369 0.053 Uiso 1 1 calc R . .
H24C H 0.8872 1.2954 -0.0304 0.053 Uiso 1 1 calc R . .
C25 C 1.3243(3) 1.5260(2) 0.2635(2) 0.0229(7) Uani 1 1 d . . .
H25A H 1.3284 1.6023 0.2906 0.027 Uiso 1 1 calc R . .
H25B H 1.2829 1.5074 0.1967 0.027 Uiso 1 1 calc R . .
C26 C 1.4633(3) 1.5112(2) 0.2695(2) 0.0279(7) Uani 1 1 d . . .
H26A H 1.5100 1.5497 0.2292 0.042 Uiso 1 1 calc R . .
H26B H 1.4600 1.4349 0.2486 0.042 Uiso 1 1 calc R . .
H26C H 1.5094 1.5395 0.3345 0.042 Uiso 1 1 calc R . .
C27 C 1.2681(3) 1.5979(2) 0.4727(2) 0.0249(7) Uani 1 1 d . . .
H27A H 1.2041 1.6128 0.5143 0.030 Uiso 1 1 calc R . .
H27B H 1.2836 1.6549 0.4390 0.030 Uiso 1 1 calc R . .
C28 C 1.3967(4) 1.6000(3) 0.5319(2) 0.0388(9) Uani 1 1 d . . .
H28A H 1.4311 1.6704 0.5763 0.058 Uiso 1 1 calc R . .
H28B H 1.4606 1.5861 0.4909 0.058 Uiso 1 1 calc R . .
H28C H 1.3812 1.5449 0.5664 0.058 Uiso 1 1 calc R . .
C29 C 1.0181(3) 1.3971(2) 0.7054(2) 0.0242(7) Uani 1 1 d . . .
H29A H 0.9504 1.3822 0.7446 0.029 Uiso 1 1 calc R . .
H29B H 1.0079 1.4605 0.6832 0.029 Uiso 1 1 calc R . .
C30 C 1.1527(3) 1.4219(3) 0.7645(2) 0.0323(8) Uani 1 1 d . . .
H30A H 1.1613 1.4818 0.8192 0.049 Uiso 1 1 calc R . .
H30B H 1.2200 1.4411 0.7271 0.049 Uiso 1 1 calc R . .
H30C H 1.1640 1.3589 0.7856 0.049 Uiso 1 1 calc R . .
C31 C 0.9142(3) 1.1509(2) 0.6987(2) 0.0213(6) Uani 1 1 d . . .
H31A H 0.9641 1.1991 0.7590 0.026 Uiso 1 1 calc R . .
H31B H 0.9359 1.0809 0.6924 0.026 Uiso 1 1 calc R . .
C32 C 0.7681(3) 1.1361(3) 0.7002(3) 0.0423(10) Uani 1 1 d . . .
H32A H 0.7462 1.1079 0.7535 0.064 Uiso 1 1 calc R . .
H32B H 0.7180 1.0858 0.6417 0.064 Uiso 1 1 calc R . .
H32C H 0.7458 1.2052 0.7062 0.064 Uiso 1 1 calc R . .
C33 C 0.6962(3) 0.8092(2) 0.4206(2) 0.0227(6) Uani 1 1 d . . .
H33A H 0.7643 0.8066 0.4712 0.027 Uiso 1 1 calc R . .
H33B H 0.6587 0.7353 0.3812 0.027 Uiso 1 1 calc R . .
C34 C 0.5882(3) 0.8511(3) 0.4640(3) 0.0421(9) Uani 1 1 d . . .
H34A H 0.5535 0.8066 0.5044 0.063 Uiso 1 1 calc R . .
H34B H 0.5173 0.8486 0.4142 0.063 Uiso 1 1 calc R . .
H34C H 0.6241 0.9251 0.5014 0.063 Uiso 1 1 calc R . .
C35 C 0.6279(3) 0.7741(2) 0.1974(2) 0.0234(7) Uani 1 1 d . . .
H35A H 0.6605 0.7599 0.1372 0.028 Uiso 1 1 calc R . .
H35B H 0.6187 0.7086 0.2203 0.028 Uiso 1 1 calc R . .
C36 C 0.4957(4) 0.7962(4) 0.1803(3) 0.0627(13) Uani 1 1 d . . .
H36A H 0.4362 0.7355 0.1333 0.094 Uiso 1 1 calc R . .
H36B H 0.5037 0.8609 0.1575 0.094 Uiso 1 1 calc R . .
H36C H 0.4606 0.8068 0.2390 0.094 Uiso 1 1 calc R . .
C37 C 0.7942(3) 1.2743(2) 0.2501(2) 0.0248(7) Uani 1 1 d . . .
H37 H 0.8710 1.3152 0.2358 0.030 Uiso 1 1 calc R . .
C38 C 0.6734(3) 1.2826(3) 0.2102(2) 0.0289(7) Uani 1 1 d . . .
H38 H 0.6678 1.3287 0.1701 0.035 Uiso 1 1 calc R . .
C39 C 0.5604(3) 1.2224(3) 0.2296(2) 0.0297(7) Uani 1 1 d . . .
H39 H 0.4759 1.2250 0.2020 0.036 Uiso 1 1 calc R . .
C40 C 0.5740(3) 1.1587(2) 0.2899(2) 0.0264(7) Uani 1 1 d . . .
H40 H 0.4988 1.1168 0.3052 0.032 Uiso 1 1 calc R . .
C41 C 0.6976(3) 1.1566(2) 0.3276(2) 0.0220(6) Uani 1 1 d . . .
H41 H 0.7055 1.1137 0.3704 0.026 Uiso 1 1 calc R . .
N7 N 0.6123(3) 0.5538(3) -0.0134(3) 0.0361(14) Uiso 0.50 1 d PG A -1
C42 C 0.5784(4) 0.4629(4) 0.0184(4) 0.0388(17) Uiso 0.50 1 d PG A -1
H42 H 0.6428 0.4267 0.0343 0.047 Uiso 0.50 1 d PG A -1
C43 C 0.4499(5) 0.4260(3) 0.0264(4) 0.0398(18) Uiso 0.50 1 d PG A -1
H43 H 0.4238 0.3637 0.0481 0.048 Uiso 0.50 1 d PG A -1
C44 C 0.3592(4) 0.4804(4) 0.0027(4) 0.0417(19) Uiso 0.50 1 d PG A -1
H44 H 0.2697 0.4564 0.0077 0.050 Uiso 0.50 1 d PG A -1
C45 C 0.4009(4) 0.5702(3) -0.0283(3) 0.0289(15) Uiso 0.50 1 d PG A -1
H45 H 0.3380 0.6074 -0.0446 0.035 Uiso 0.50 1 d PG A -1
C46 C 0.5259(4) 0.6079(3) -0.0368(3) 0.0280(14) Uiso 0.50 1 d PG A -1
H46 H 0.5518 0.6702 -0.0585 0.034 Uiso 0.50 1 d PG A -1

loop_
_atom_site_aniso_label
_atom_site_aniso_U_11
_atom_site_aniso_U_22
_atom_site_aniso_U_33
_atom_site_aniso_U_23
_atom_site_aniso_U_13
_atom_site_aniso_U_12
Fe 0.0146(2) 0.0177(2) 0.0157(2) 0.00532(16) 0.00484(16) 0.00284(16)
O1 0.0324(13) 0.0351(13) 0.0234(12) 0.0054(10) 0.0119(10) -0.0046(10)
O2 0.0190(11) 0.0358(13) 0.0310(12) 0.0141(10) 0.0093(10) 0.0089(9)
N1 0.0146(12) 0.0179(12) 0.0166(12) 0.0052(10) 0.0026(10) 0.0017(9)
N2 0.0163(12) 0.0201(12) 0.0145(12) 0.0064(10) 0.0043(10) 0.0041(10)
N3 0.0166(12) 0.0152(12) 0.0175(12) 0.0057(10) 0.0045(10) 0.0034(9)
N4 0.0144(12) 0.0188(12) 0.0133(12) 0.0035(10) 0.0043(9) 0.0036(9)
N5 0.0121(12) 0.0211(12) 0.0178(13) 0.0040(10) 0.0012(10) 0.0024(10)
N6 0.0200(13) 0.0180(12) 0.0205(13) 0.0025(10) 0.0056(10) 0.0022(10)
C1 0.0205(15) 0.0185(14) 0.0196(15) 0.0047(12) 0.0064(12) 0.0056(12)
C2 0.0226(16) 0.0214(15) 0.0179(15) 0.0035(12) 0.0035(12) 0.0044(12)
C3 0.0237(16) 0.0234(15) 0.0222(16) 0.0078(13) 0.0081(13) 0.0066(12)
C4 0.0196(15) 0.0204(15) 0.0172(15) 0.0038(12) 0.0072(12) 0.0044(12)
C5 0.0222(16) 0.0235(15) 0.0187(15) 0.0096(13) 0.0055(12) 0.0044(12)
C6 0.0169(14) 0.0223(15) 0.0179(15) 0.0084(12) 0.0033(12) 0.0043(12)
C7 0.0181(15) 0.0171(14) 0.0225(16) 0.0091(12) 0.0038(12) 0.0040(11)
C8 0.0214(15) 0.0192(14) 0.0206(15) 0.0074(12) 0.0034(12) 0.0077(12)
C9 0.0192(15) 0.0191(14) 0.0189(15) 0.0066(12) 0.0043(12) 0.0073(12)
C10 0.0224(15) 0.0201(15) 0.0190(15) 0.0044(12) 0.0043(12) 0.0092(12)
C11 0.0190(15) 0.0193(14) 0.0201(15) 0.0075(12) 0.0064(12) 0.0070(12)
C12 0.0189(15) 0.0220(15) 0.0177(15) 0.0040(12) 0.0030(12) 0.0083(12)
C13 0.0168(14) 0.0213(15) 0.0176(15) 0.0066(12) 0.0058(11) 0.0081(11)
C14 0.0143(14) 0.0198(14) 0.0188(15) 0.0077(12) 0.0066(11) 0.0040(11)
C15 0.0167(14) 0.0191(14) 0.0180(14) 0.0075(12) 0.0056(11) 0.0030(11)
C16 0.0143(14) 0.0157(14) 0.0190(15) 0.0043(11) 0.0045(11) 0.0028(11)
C17 0.0171(14) 0.0172(14) 0.0210(16) 0.0039(12) 0.0037(12) 0.0043(11)
C18 0.0150(14) 0.0167(14) 0.0250(16) 0.0053(12) 0.0046(12) 0.0047(11)
C19 0.0171(14) 0.0173(14) 0.0175(15) 0.0034(12) 0.0053(12) 0.0055(11)
C20 0.0147(14) 0.0206(14) 0.0215(15) 0.0031(12) 0.0040(12) 0.0055(11)
C21 0.0288(17) 0.0250(16) 0.0174(16) 0.0042(13) 0.0013(13) 0.0016(13)
C22 0.032(2) 0.037(2) 0.040(2) 0.0017(17) -0.0129(16) 0.0054(16)
C23 0.0313(18) 0.0302(17) 0.0197(16) 0.0095(14) 0.0081(13) 0.0036(14)
C24 0.043(2) 0.0329(19) 0.033(2) 0.0179(16) 0.0089(16) 0.0037(16)
C25 0.0262(17) 0.0185(15) 0.0236(16) 0.0065(13) 0.0054(13) 0.0027(12)
C26 0.0240(17) 0.0234(16) 0.0328(18) 0.0068(14) 0.0091(14) -0.0034(13)
C27 0.0338(18) 0.0163(14) 0.0271(17) 0.0076(13) 0.0099(14) 0.0069(13)
C28 0.047(2) 0.0293(18) 0.032(2) -0.0077(15) -0.0048(17) 0.0144(16)
C29 0.0299(17) 0.0225(16) 0.0231(16) 0.0046(13) 0.0078(13) 0.0125(13)
C30 0.0318(19) 0.0318(18) 0.0294(19) 0.0033(15) 0.0018(15) 0.0061(15)
C31 0.0282(16) 0.0223(15) 0.0163(15) 0.0057(12) 0.0077(12) 0.0095(13)
C32 0.038(2) 0.057(2) 0.058(2) 0.039(2) 0.0316(19) 0.0287(19)
C33 0.0205(15) 0.0215(15) 0.0232(16) 0.0096(13) 0.0001(12) -0.0033(12)
C34 0.0270(19) 0.064(3) 0.045(2) 0.029(2) 0.0157(17) 0.0093(18)
C35 0.0226(16) 0.0196(15) 0.0258(17) 0.0066(13) 0.0022(13) 0.0007(12)
C36 0.025(2) 0.062(3) 0.075(3) -0.025(2) -0.017(2) 0.0118(19)
C37 0.0268(17) 0.0205(15) 0.0282(17) 0.0066(13) 0.0084(14) 0.0059(13)
C38 0.0280(18) 0.0305(18) 0.0321(19) 0.0135(15) 0.0026(14) 0.0116(14)
C39 0.0223(17) 0.0298(17) 0.0327(19) 0.0008(14) -0.0017(14) 0.0085(14)
C40 0.0203(16) 0.0239(16) 0.0331(18) 0.0026(14) 0.0060(14) 0.0052(13)
C41 0.0235(16) 0.0213(15) 0.0208(16) 0.0026(12) 0.0069(13) 0.0055(12)

loop_
_atom_type_symbol
_atom_type_description
_atom_type_scat_dispersion_real
_atom_type_scat_dispersion_imag
_atom_type_scat_source
C C 0.0033 0.0016 'International Tables Vol C Tables 4.2.6.8 and 6.1.1.4'
H H 0.0000 0.0000 'International Tables Vol C Tables 4.2.6.8 and 6.1.1.4'
N N 0.0061 0.0033 'International Tables Vol C Tables 4.2.6.8 and 6.1.1.4'
O O 0.0106 0.0060 'International Tables Vol C Tables 4.2.6.8 and 6.1.1.4'
Fe Fe 0.3463 0.8444 'International Tables Vol C Tables 4.2.6.8 and 6.1.1.4'

loop_
_geom_angle_atom_site_label_1
_geom_angle_atom_site_label_2
_geom_angle_atom_site_label_3
_geom_angle
_geom_angle_site_symmetry_3
N5 Fe N1 91.27(10) .
N5 Fe N2 89.88(10) .
N1 Fe N2 88.70(9) .
N5 Fe N4 97.31(10) .
N1 Fe N4 91.29(9) .
N2 Fe N4 172.81(9) .
N5 Fe N3 98.63(10) .
N1 Fe N3 170.09(9) .
N2 Fe N3 91.25(9) .
N4 Fe N3 87.52(9) .
N5 Fe N6 173.19(10) .
N1 Fe N6 81.98(9) .
N2 Fe N6 89.05(9) .
N4 Fe N6 83.83(9) .
N3 Fe N6 88.11(9) .
C4 N1 C1 104.9(2) .
C4 N1 Fe 128.28(19) .
C1 N1 Fe 126.39(18) .
C6 N2 C9 105.0(2) .
C6 N2 Fe 127.27(18) .
C9 N2 Fe 126.91(18) .
C14 N3 C11 105.3(2) .
C14 N3 Fe 129.04(19) .
C11 N3 Fe 125.60(18) .
C16 N4 C19 105.2(2) .
C16 N4 Fe 129.17(19) .
C19 N4 Fe 125.21(18) .
O2 N5 Fe 138.3(2) .
C37 N6 C41 116.7(3) .
C37 N6 Fe 119.57(19) .
C41 N6 Fe 121.5(2) .
N1 C1 C20 123.3(3) .
N1 C1 C2 110.4(2) .
C20 C1 C2 126.3(3) .
C3 C2 C1 106.7(3) .
C3 C2 C21 128.3(3) .
C1 C2 C21 124.9(3) .
C2 C3 C4 105.5(3) .
C2 C3 C23 127.2(3) .
C4 C3 C23 127.0(3) .
N1 C4 C3 112.3(2) .
N1 C4 C5 122.7(2) .
C3 C4 C5 124.9(3) .
O1 C5 C6 121.5(3) .
O1 C5 C4 119.6(3) .
C6 C5 C4 118.6(2) .
N2 C6 C7 111.8(2) .
N2 C6 C5 123.2(3) .
C7 C6 C5 124.9(3) .
C8 C7 C6 106.1(2) .
C8 C7 C25 126.8(3) .
C6 C7 C25 127.1(3) .
C7 C8 C9 106.5(2) .
C7 C8 C27 127.7(3) .
C9 C8 C27 125.6(3) .
N2 C9 C10 123.4(3) .
N2 C9 C8 110.7(2) .
C10 C9 C8 125.8(3) .
C11 C10 C9 127.8(3) .
C10 C11 N3 123.4(3) .
C10 C11 C12 126.3(3) .
N3 C11 C12 109.9(2) .
C13 C12 C11 106.7(2) .
C13 C12 C29 127.2(3) .
C11 C12 C29 125.9(3) .
C12 C13 C14 106.0(2) .
C12 C13 C31 127.0(3) .
C14 C13 C31 127.0(3) .
N3 C14 C13 112.1(2) .
N3 C14 C15 122.7(2) .
C13 C14 C15 125.0(2) .
C16 C15 C14 112.9(2) .
C16 C15 C15 110.6(3) 2_776
C14 C15 C15 109.9(3) 2_776
N4 C16 C17 111.9(2) .
N4 C16 C15 122.8(2) .
C17 C16 C15 125.2(3) .
C18 C17 C16 106.1(2) .
C18 C17 C33 127.8(3) .
C16 C17 C33 126.0(3) .
C17 C18 C19 106.7(2) .
C17 C18 C35 128.2(3) .
C19 C18 C35 125.1(3) .
C20 C19 N4 123.5(3) .
C20 C19 C18 126.5(3) .
N4 C19 C18 110.1(2) .
C19 C20 C1 128.0(3) .
C2 C21 C22 111.9(3) .
C3 C23 C24 112.2(3) .
C7 C25 C26 113.3(2) .
C8 C27 C28 111.6(2) .
C12 C29 C30 112.2(2) .
C13 C31 C32 112.7(3) .
C17 C33 C34 112.5(3) .
C36 C35 C18 113.8(3) .
N6 C37 C38 123.2(3) .
C37 C38 C39 118.9(3) .
C40 C39 C38 118.2(3) .
C41 C40 C39 119.0(3) .
N6 C41 C40 123.9(3) .
C46 N7 C42 123.3 .
C43 C42 N7 118.6 .
C42 C43 C44 119.2 .
C45 C44 C43 118.6 .
C46 C45 C44 123.4 .
N7 C46 C45 116.9 .

loop_
_geom_bond_atom_site_label_1
_geom_bond_atom_site_label_2
_geom_bond_distance
_geom_bond_site_symmetry_2
Fe N5 1.744(2) .
Fe N1 1.978(2) .
Fe N2 1.983(2) .
Fe N4 2.009(2) .
Fe N3 2.012(2) .
Fe N6 2.310(2) .
O1 C5 1.237(3) .
O2 N5 1.190(3) .
N1 C4 1.352(4) .
N1 C1 1.384(4) .
N2 C6 1.368(3) .
N2 C9 1.384(3) .
N3 C14 1.341(3) .
N3 C11 1.398(3) .
N4 C16 1.342(3) .
N4 C19 1.398(3) .
N6 C37 1.337(4) .
N6 C41 1.341(4) .
C1 C20 1.387(4) .
C1 C2 1.426(4) .
C2 C3 1.378(4) .
C2 C21 1.497(4) .
C3 C4 1.423(4) .
C3 C23 1.509(4) .
C4 C5 1.475(4) .
C5 C6 1.452(4) .
C6 C7 1.423(4) .
C7 C8 1.384(4) .
C7 C25 1.505(4) .
C8 C9 1.430(4) .
C8 C27 1.497(4) .
C9 C10 1.403(4) .
C10 C11 1.370(4) .
C11 C12 1.432(4) .
C12 C13 1.370(4) .
C12 C29 1.508(4) .
C13 C14 1.434(4) .
C13 C31 1.497(4) .
C14 C15 1.509(4) .
C15 C16 1.494(4) .
C15 C15 1.610(5) 2_776
C16 C17 1.433(4) .
C17 C18 1.369(4) .
C17 C33 1.502(4) .
C18 C19 1.427(4) .
C18 C35 1.495(4) .
C19 C20 1.387(4) .
C21 C22 1.528(4) .
C23 C24 1.523(4) .
C25 C26 1.520(4) .
C27 C28 1.523(5) .
C29 C30 1.511(4) .
C31 C32 1.520(4) .
C33 C34 1.522(4) .
C35 C36 1.494(5) .
C37 C38 1.382(4) .
C38 C39 1.387(4) .
C39 C40 1.377(5) .
C40 C41 1.370(4) .
N7 C46 1.3377 .
N7 C42 1.3823 .
C42 C43 1.3718 .
C43 C44 1.3764 .
C44 C45 1.3743 .
C45 C46 1.3410 .
